data_7000959
loop_
_publ_author_name
'Binda, Pascal I.'
'Delbridge, Ewan E.'
'Abrahamson, Harmon B.'
'Skelton, Brian W.'

_publ_section_title
;
 Coordination of substitutionally inert phenolate ligands to
 lanthanide(ii) and (iii) compounds---catalysts for ring-opening
 polymerization of cyclic esters
;
_journal_issue 15
_journal_name_full 'Dalton Transactions'
_journal_page_first 2777
_journal_page_last 2787
_journal_paper_doi 10.1039/b821770j
_journal_year 2009
_chemical_formula_moiety 'C68 H108 N4 O4 Yb2, 2(C7 H8)'
_chemical_formula_sum 'C82 H124 N4 O4 Yb2'
_chemical_formula_weight 1575.94
_chemical_name_systematic
;
?
;
_space_group_IT_number 15
_symmetry_cell_setting monoclinic
_symmetry_space_group_name_Hall '-C 2yc'
_symmetry_space_group_name_H-M 'C 1 2/c 1'
_atom_sites_solution_hydrogens geom
_atom_sites_solution_primary direct
_atom_sites_solution_secondary difmap
_audit_creation_date 2008-07-07T15:17:40-00:00
_audit_creation_method 'WinGX routine CIF_UPDATE'
_cell_angle_alpha 90
_cell_angle_beta 91.4330(10)
_cell_angle_gamma 90
_cell_formula_units_Z 4
_cell_length_a 28.8197(4)
_cell_length_b 9.02690(10)
_cell_length_c 30.2320(5)
_cell_measurement_reflns_used 18772
_cell_measurement_temperature 100(2)
_cell_measurement_theta_max 31.6197
_cell_measurement_theta_min 2.7244
_cell_volume 7862.47(19)
_computing_cell_refinement
;
CrysAlis RED, Oxford Diffraction Ltd.,
Version 1.171.32.15 (release 10-01-2008 CrysAlis171 .NET)
(compiled Jan 10 2008,16:37:18)
;
_computing_data_collection
;
CrysAlis CCD, Oxford Diffraction Ltd.,
Version 1.171.32.15 (release 10-01-2008 CrysAlis171 .NET)
(compiled Jan 10 2008,16:37:18)
;
_computing_data_reduction
;
CrysAlis RED, Oxford Diffraction Ltd.,
Version 1.171.32.15 (release 10-01-2008 CrysAlis171 .NET)
(compiled Jan 10 2008,16:37:18)
;
_computing_structure_refinement 'SHELXL-97 (Sheldrick, 1997)'
_diffrn_ambient_temperature 100(2)
_diffrn_detector_area_resol_mean 16.0009
_diffrn_measured_fraction_theta_full 0.993
_diffrn_measured_fraction_theta_max 0.951
_diffrn_measurement_device_type
;
Oxford Diffraction Xcalibur diffractometer
;
_diffrn_measurement_method '\w scans'
_diffrn_orient_matrix_UB_11 0.0098854133
_diffrn_orient_matrix_UB_12 -0.0314170808
_diffrn_orient_matrix_UB_13 0.0196094063
_diffrn_orient_matrix_UB_21 0.0193994605
_diffrn_orient_matrix_UB_22 -0.0247783956
_diffrn_orient_matrix_UB_23 -0.0120805693
_diffrn_orient_matrix_UB_31 0.0116443034
_diffrn_orient_matrix_UB_32 0.0678600818
_diffrn_orient_matrix_UB_33 0.004630972
_diffrn_radiation_monochromator graphite
_diffrn_radiation_type MoK\a
_diffrn_radiation_wavelength 0.71073
_diffrn_reflns_av_R_equivalents 0.0504
_diffrn_reflns_av_unetI/netI 0.0651
_diffrn_reflns_limit_h_max 39
_diffrn_reflns_limit_h_min -42
_diffrn_reflns_limit_k_max 13
_diffrn_reflns_limit_k_min -13
_diffrn_reflns_limit_l_max 44
_diffrn_reflns_limit_l_min -43
_diffrn_reflns_number 49880
_diffrn_reflns_theta_full 31
_diffrn_reflns_theta_max 31.73
_diffrn_reflns_theta_min 2.73
_exptl_absorpt_coefficient_mu 2.413
_exptl_absorpt_correction_T_max 1
_exptl_absorpt_correction_T_min 0.78583
_exptl_absorpt_correction_type multi-scan
_exptl_absorpt_process_details
;
CrysAlis RED, Oxford Diffraction Ltd.,
Version 1.171.32.15 (release 10-01-2008 CrysAlis171 .NET)
(compiled Jan 10 2008,16:37:18)
Empirical absorption correction using spherical harmonics,
implemented in SCALE3 ABSPACK scaling algorithm.
;
_exptl_crystal_colour red
_exptl_crystal_density_diffrn 1.331
_exptl_crystal_density_method 'not measured'
_exptl_crystal_description plate
_exptl_crystal_F_000 3264
_exptl_crystal_size_max 0.48
_exptl_crystal_size_mid 0.28
_exptl_crystal_size_min 0.15
_refine_diff_density_max 2.145
_refine_diff_density_min -0.65
_refine_diff_density_rms 0.117
_refine_ls_extinction_method none
_refine_ls_goodness_of_fit_ref 0.912
_refine_ls_hydrogen_treatment constr
_refine_ls_matrix_type full
_refine_ls_number_parameters 430
_refine_ls_number_reflns 12724
_refine_ls_number_restraints 0
_refine_ls_restrained_S_all 0.912
_refine_ls_R_factor_all 0.0544
_refine_ls_R_factor_gt 0.0322
_refine_ls_shift/su_max 0.004
_refine_ls_shift/su_mean 0
_refine_ls_structure_factor_coef Fsqd
_refine_ls_weighting_details 'calc w=1/[\s^2^(Fo^2^)+(0.0314P)^2^+0.0000P] where P=(Fo^2^+2Fc^2^)/3'
_refine_ls_weighting_scheme calc
_refine_ls_wR_factor_gt 0.0644
_refine_ls_wR_factor_ref 0.0673
_reflns_number_gt 9154
_reflns_number_total 12724
_reflns_threshold_expression I>2sigma(I)
_cod_data_source_file b821770j.txt
_cod_data_source_block pb4
_cod_database_code 7000959

loop_
_symmetry_equiv_pos_as_xyz
'x, y, z'
'-x, y, -z+1/2'
'x+1/2, y+1/2, z'
'-x+1/2, y+1/2, -z+1/2'
'-x, -y, -z'
'x, -y, z-1/2'
'-x+1/2, -y+1/2, -z'
'x+1/2, -y+1/2, z-1/2'

loop_
_atom_site_label
_atom_site_type_symbol
_atom_site_fract_x
_atom_site_fract_y
_atom_site_fract_z
_atom_site_U_iso_or_equiv
_atom_site_adp_type
_atom_site_occupancy
_atom_site_symmetry_multiplicity
_atom_site_calc_flag
_atom_site_refinement_flags
_atom_site_disorder_assembly
_atom_site_disorder_group
Yb1 Yb 0.446483(4) 0.649129(12) 0.716760(4) 0.01544(3) Uani 1 1 d . . .
C1 C 0.38681(8) 0.3311(3) 0.70121(9) 0.0183(5) Uani 1 1 d . . .
H1A H 0.3691 0.3434 0.673 0.022 Uiso 1 1 calc R . .
H1B H 0.3741 0.2441 0.7168 0.022 Uiso 1 1 calc R . .
N1 N 0.38140(7) 0.4654(2) 0.72889(7) 0.0175(4) Uani 1 1 d . . .
C101 C 0.37929(9) 0.4244(3) 0.77597(8) 0.0235(6) Uani 1 1 d . . .
H10A H 0.3507 0.3688 0.781 0.035 Uiso 1 1 calc R . .
H10B H 0.3796 0.5144 0.7941 0.035 Uiso 1 1 calc R . .
H10C H 0.4062 0.3629 0.7841 0.035 Uiso 1 1 calc R . .
C10 C 0.33800(8) 0.5494(3) 0.71716(8) 0.0204(5) Uani 1 1 d . . .
H10D H 0.3366 0.6386 0.7362 0.024 Uiso 1 1 calc R . .
H10E H 0.3109 0.4867 0.7239 0.024 Uiso 1 1 calc R . .
O11 O 0.39247(6) 0.7785(2) 0.68045(6) 0.0213(4) Uani 1 1 d . . .
C11 C 0.36154(9) 0.7130(3) 0.65334(8) 0.0194(5) Uani 1 1 d . . .
C12 C 0.33410(8) 0.5977(3) 0.66888(9) 0.0221(6) Uani 1 1 d . . .
C13 C 0.30200(8) 0.5245(3) 0.64161(9) 0.0201(6) Uani 1 1 d . . .
H13 H 0.2838 0.4473 0.6536 0.024 Uiso 1 1 calc R . .
C14 C 0.29607(9) 0.5617(3) 0.59754(9) 0.0207(5) Uani 1 1 d . . .
C141 C 0.26001(9) 0.4786(3) 0.56852(9) 0.0239(6) Uani 1 1 d . . .
C142 C 0.26957(10) 0.3123(3) 0.57009(10) 0.0280(7) Uani 1 1 d . . .
H14A H 0.2466 0.2604 0.5514 0.042 Uiso 1 1 calc R . .
H14B H 0.2675 0.277 0.6006 0.042 Uiso 1 1 calc R . .
H14C H 0.3007 0.2927 0.5593 0.042 Uiso 1 1 calc R . .
C143 C 0.21140(10) 0.5074(4) 0.58670(12) 0.0422(9) Uani 1 1 d . . .
H14D H 0.2038 0.6128 0.5837 0.063 Uiso 1 1 calc R . .
H14E H 0.211 0.4791 0.618 0.063 Uiso 1 1 calc R . .
H14F H 0.1884 0.4486 0.5699 0.063 Uiso 1 1 calc R . .
C144 C 0.26028(11) 0.5279(4) 0.51991(10) 0.0366(8) Uani 1 1 d . . .
H14G H 0.2517 0.6328 0.5179 0.055 Uiso 1 1 calc R . .
H14H H 0.2379 0.4685 0.5026 0.055 Uiso 1 1 calc R . .
H14I H 0.2914 0.5138 0.5082 0.055 Uiso 1 1 calc R . .
C15 C 0.32311(9) 0.6786(3) 0.58199(9) 0.0217(6) Uani 1 1 d . . .
H15 H 0.3192 0.7073 0.5519 0.026 Uiso 1 1 calc R . .
C16 C 0.35551(9) 0.7552(3) 0.60847(9) 0.0195(5) Uani 1 1 d . . .
C161 C 0.38333(10) 0.8852(3) 0.58907(9) 0.0238(6) Uani 1 1 d . . .
C162 C 0.37011(12) 0.9167(4) 0.54073(10) 0.0353(8) Uani 1 1 d . . .
H16A H 0.3881 1.0012 0.5302 0.053 Uiso 1 1 calc R . .
H16B H 0.3369 0.9399 0.5382 0.053 Uiso 1 1 calc R . .
H16C H 0.3768 0.8293 0.5227 0.053 Uiso 1 1 calc R . .
C163 C 0.37331(11) 1.0269(3) 0.61552(11) 0.0335(7) Uani 1 1 d . . .
H16D H 0.3818 1.011 0.6468 0.05 Uiso 1 1 calc R . .
H16E H 0.3402 1.0508 0.6128 0.05 Uiso 1 1 calc R . .
H16F H 0.3916 1.1091 0.6039 0.05 Uiso 1 1 calc R . .
C164 C 0.43541(9) 0.8512(4) 0.59111(10) 0.0325(7) Uani 1 1 d . . .
H16G H 0.4417 0.7641 0.5729 0.049 Uiso 1 1 calc R . .
H16H H 0.4452 0.8314 0.6218 0.049 Uiso 1 1 calc R . .
H16I H 0.4526 0.9364 0.5799 0.049 Uiso 1 1 calc R . .
C2 C 0.43755(8) 0.3045(3) 0.69168(8) 0.0169(5) Uani 1 1 d . . .
H2A H 0.4551 0.2913 0.72 0.02 Uiso 1 1 calc R . .
H2B H 0.4404 0.2119 0.6744 0.02 Uiso 1 1 calc R . .
N2 N 0.45827(7) 0.4281(2) 0.66675(7) 0.0155(4) Uani 1 1 d . . .
C201 C 0.43779(9) 0.4354(3) 0.62177(8) 0.0201(5) Uani 1 1 d . . .
H20A H 0.4413 0.3392 0.6072 0.03 Uiso 1 1 calc R . .
H20B H 0.4537 0.5118 0.6048 0.03 Uiso 1 1 calc R . .
H20C H 0.4048 0.46 0.6233 0.03 Uiso 1 1 calc R . .
C20 C 0.50920(8) 0.4053(3) 0.66382(9) 0.0167(5) Uani 1 1 d . . .
H20D H 0.5149 0.3149 0.6462 0.02 Uiso 1 1 calc R . .
H20E H 0.5224 0.3888 0.694 0.02 Uiso 1 1 calc R . .
O21 O 0.52789(6) 0.66745(19) 0.71028(5) 0.0160(4) Uani 1 1 d . . .
C21 C 0.54167(8) 0.6640(3) 0.66791(8) 0.0146(5) Uani 1 1 d . . .
C22 C 0.53390(8) 0.5335(3) 0.64309(8) 0.0163(5) Uani 1 1 d . . .
C23 C 0.54824(8) 0.5236(3) 0.59964(8) 0.0190(5) Uani 1 1 d . . .
H23 H 0.5435 0.4334 0.5839 0.023 Uiso 1 1 calc R . .
C24 C 0.56925(9) 0.6416(3) 0.57849(8) 0.0206(5) Uani 1 1 d . . .
C241 C 0.58232(10) 0.6385(4) 0.52957(9) 0.0284(6) Uani 1 1 d . . .
C242 C 0.58548(14) 0.4793(4) 0.51207(12) 0.0578(12) Uani 1 1 d . . .
H24A H 0.598 0.4805 0.4822 0.087 Uiso 1 1 calc R . .
H24B H 0.5545 0.4346 0.5111 0.087 Uiso 1 1 calc R . .
H24C H 0.606 0.4211 0.5317 0.087 Uiso 1 1 calc R . .
C243 C 0.62933(10) 0.7100(4) 0.52284(9) 0.0299(7) Uani 1 1 d . . .
H24D H 0.6373 0.7029 0.4916 0.045 Uiso 1 1 calc R . .
H24E H 0.6529 0.6588 0.541 0.045 Uiso 1 1 calc R . .
H24F H 0.6281 0.8145 0.5315 0.045 Uiso 1 1 calc R . .
C244 C 0.54576(12) 0.7257(6) 0.50304(10) 0.0573(12) Uani 1 1 d . . .
H24G H 0.5443 0.8272 0.5144 0.086 Uiso 1 1 calc R . .
H24H H 0.5154 0.6781 0.5059 0.086 Uiso 1 1 calc R . .
H24I H 0.5541 0.7276 0.4718 0.086 Uiso 1 1 calc R . .
C25 C 0.57546(9) 0.7706(3) 0.60334(8) 0.0194(5) Uani 1 1 d . . .
H25 H 0.5895 0.853 0.5894 0.023 Uiso 1 1 calc R . .
C26 C 0.56260(8) 0.7872(3) 0.64713(8) 0.0163(5) Uani 1 1 d . . .
C261 C 0.57096(9) 0.9355(3) 0.67124(8) 0.0187(5) Uani 1 1 d . . .
C262 C 0.60777(10) 0.9164(3) 0.70871(9) 0.0267(6) Uani 1 1 d . . .
H26A H 0.5983 0.8364 0.7285 0.04 Uiso 1 1 calc R . .
H26B H 0.6107 1.0089 0.7255 0.04 Uiso 1 1 calc R . .
H26C H 0.6377 0.8916 0.696 0.04 Uiso 1 1 calc R . .
C263 C 0.58871(10) 1.0570(3) 0.64039(9) 0.0266(6) Uani 1 1 d . . .
H26D H 0.6181 1.0256 0.6278 0.04 Uiso 1 1 calc R . .
H26E H 0.5935 1.1488 0.6572 0.04 Uiso 1 1 calc R . .
H26F H 0.5658 1.0742 0.6164 0.04 Uiso 1 1 calc R . .
C264 C 0.52568(9) 0.9932(3) 0.69057(10) 0.0256(6) Uani 1 1 d . . .
H26G H 0.5024 1.0057 0.6667 0.038 Uiso 1 1 calc R . .
H26H H 0.5314 1.0888 0.7051 0.038 Uiso 1 1 calc R . .
H26I H 0.5143 0.922 0.7123 0.038 Uiso 1 1 calc R . .
C01 C 0.21906(12) 0.0045(4) 0.65283(11) 0.0383(8) Uani 1 1 d . . .
C02 C 0.25647(12) -0.0753(4) 0.66937(12) 0.0418(8) Uani 1 1 d . . .
H02 H 0.2631 -0.17 0.6573 0.05 Uiso 1 1 calc R . .
C03 C 0.28395(13) -0.0198(5) 0.70280(14) 0.0528(10) Uani 1 1 d . . .
H03 H 0.3097 -0.0763 0.7135 0.063 Uiso 1 1 calc R . .
C04 C 0.27519(14) 0.1163(5) 0.72125(14) 0.0609(12) Uani 1 1 d . . .
H04 H 0.2941 0.1533 0.745 0.073 Uiso 1 1 calc R . .
C05 C 0.23756(15) 0.1992(4) 0.70407(14) 0.0571(12) Uani 1 1 d . . .
H05 H 0.231 0.2943 0.7158 0.069 Uiso 1 1 calc R . .
C06 C 0.21071(13) 0.1432(4) 0.67075(13) 0.0456(9) Uani 1 1 d . . .
H06 H 0.1855 0.2003 0.6593 0.055 Uiso 1 1 calc R . .
C07 C 0.18884(15) -0.0566(5) 0.61651(13) 0.0644(12) Uani 1 1 d . . .
H07A H 0.2058 -0.0562 0.5888 0.097 Uiso 1 1 calc R . .
H07B H 0.1609 0.0046 0.6131 0.097 Uiso 1 1 calc R . .
H07C H 0.18 -0.1584 0.6238 0.097 Uiso 1 1 calc R . .

loop_
_atom_site_aniso_label
_atom_site_aniso_U_11
_atom_site_aniso_U_22
_atom_site_aniso_U_33
_atom_site_aniso_U_23
_atom_site_aniso_U_13
_atom_site_aniso_U_12
Yb1 0.01464(5) 0.01690(5) 0.01476(5) -0.00064(5) 0.00027(3) -0.00021(5)
C1 0.0169(12) 0.0171(14) 0.0211(13) 0.0030(10) 0.0030(10) -0.0019(10)
N1 0.0159(10) 0.0173(11) 0.0194(11) 0.0018(9) 0.0025(8) -0.0003(9)
C101 0.0199(13) 0.0317(16) 0.0189(14) 0.0039(12) 0.0000(10) -0.0037(12)
C10 0.0165(12) 0.0212(14) 0.0236(14) -0.0002(11) 0.0028(10) 0.0014(11)
O11 0.0206(10) 0.0195(10) 0.0237(10) 0.0008(8) -0.0046(8) -0.0008(7)
C11 0.0212(13) 0.0199(13) 0.0171(13) 0.0004(11) -0.0006(10) 0.0104(11)
C12 0.0090(11) 0.0236(14) 0.0332(16) -0.0154(12) -0.0058(10) 0.0068(10)
C13 0.0149(12) 0.0173(13) 0.0283(15) -0.0001(11) 0.0020(10) -0.0028(10)
C14 0.0157(12) 0.0167(13) 0.0295(15) -0.0023(11) -0.0033(10) 0.0011(10)
C141 0.0213(14) 0.0200(14) 0.0299(16) -0.0049(12) -0.0060(11) -0.0010(11)
C142 0.0297(15) 0.0251(16) 0.0294(16) -0.0032(12) 0.0044(12) -0.0058(12)
C143 0.0188(15) 0.046(2) 0.062(2) -0.0231(18) -0.0089(15) 0.0006(14)
C144 0.0441(19) 0.0280(17) 0.0365(19) 0.0019(14) -0.0222(15) -0.0073(15)
C15 0.0216(13) 0.0189(15) 0.0242(14) 0.0030(11) -0.0044(11) 0.0035(10)
C16 0.0172(12) 0.0152(13) 0.0261(15) 0.0021(11) -0.0017(10) -0.0010(10)
C161 0.0260(14) 0.0186(14) 0.0265(15) 0.0060(11) -0.0048(11) -0.0051(11)
C162 0.0451(19) 0.0302(17) 0.0302(17) 0.0102(14) -0.0094(14) -0.0131(15)
C163 0.0387(18) 0.0184(15) 0.0431(19) 0.0036(13) -0.0065(14) -0.0055(13)
C164 0.0223(14) 0.0353(17) 0.0400(18) 0.0145(15) 0.0015(12) -0.0079(14)
C2 0.0168(12) 0.0165(12) 0.0174(13) 0.0042(10) 0.0003(10) -0.0002(10)
N2 0.0150(10) 0.0139(11) 0.0176(11) 0.0001(8) 0.0016(8) -0.0010(8)
C201 0.0208(13) 0.0215(14) 0.0181(13) 0.0002(11) 0.0011(10) -0.0006(11)
C20 0.0156(12) 0.0139(12) 0.0208(13) -0.0003(10) 0.0020(10) 0.0003(10)
O21 0.0160(8) 0.0208(10) 0.0113(8) -0.0001(7) 0.0022(6) -0.0005(7)
C21 0.0109(10) 0.0182(13) 0.0147(11) 0.0005(10) 0.0009(8) 0.0016(10)
C22 0.0125(11) 0.0184(13) 0.0179(13) -0.0005(10) 0.0008(9) -0.0004(10)
C23 0.0177(12) 0.0193(13) 0.0202(13) -0.0057(11) 0.0030(10) -0.0042(10)
C24 0.0181(12) 0.0269(14) 0.0168(12) -0.0032(12) 0.0032(9) -0.0052(12)
C241 0.0265(14) 0.0401(17) 0.0191(13) -0.0083(14) 0.0080(11) -0.0129(14)
C242 0.088(3) 0.050(2) 0.037(2) -0.0240(17) 0.041(2) -0.037(2)
C243 0.0300(16) 0.0364(17) 0.0236(16) -0.0008(13) 0.0110(12) -0.0065(14)
C244 0.039(2) 0.116(4) 0.0171(17) -0.001(2) 0.0009(14) -0.001(2)
C25 0.0200(13) 0.0212(14) 0.0170(13) 0.0009(11) 0.0037(10) -0.0051(11)
C26 0.0146(12) 0.0178(13) 0.0164(13) 0.0003(10) -0.0002(9) -0.0001(10)
C261 0.0187(13) 0.0154(13) 0.0219(14) -0.0011(11) 0.0037(10) -0.0005(10)
C262 0.0276(15) 0.0235(15) 0.0289(16) -0.0054(12) -0.0041(12) -0.0040(12)
C263 0.0344(16) 0.0177(14) 0.0279(15) -0.0006(12) 0.0065(12) -0.0044(12)
C264 0.0229(14) 0.0209(15) 0.0333(17) -0.0026(12) 0.0059(12) 0.0027(11)
C01 0.044(2) 0.0320(18) 0.039(2) 0.0084(15) 0.0190(16) 0.0111(15)
C02 0.040(2) 0.0342(19) 0.052(2) 0.0072(17) 0.0167(17) 0.0096(16)
C03 0.0317(19) 0.058(3) 0.069(3) 0.007(2) 0.0102(18) -0.0049(18)
C04 0.045(2) 0.075(3) 0.063(3) -0.011(2) 0.026(2) -0.030(2)
C05 0.066(3) 0.038(2) 0.069(3) -0.007(2) 0.047(2) -0.016(2)
C06 0.054(2) 0.0291(17) 0.056(2) 0.0137(18) 0.0334(18) 0.0122(18)
C07 0.073(3) 0.074(3) 0.046(2) 0.005(2) 0.001(2) 0.027(3)

loop_
_atom_type_symbol
_atom_type_description
_atom_type_scat_dispersion_real
_atom_type_scat_dispersion_imag
_atom_type_scat_source
C C 0.0033 0.0016 'International Tables Vol C Tables 4.2.6.8 and 6.1.1.4'
H H 0 0 'International Tables Vol C Tables 4.2.6.8 and 6.1.1.4'
N N 0.0061 0.0033 'International Tables Vol C Tables 4.2.6.8 and 6.1.1.4'
O O 0.0106 0.006 'International Tables Vol C Tables 4.2.6.8 and 6.1.1.4'
Yb Yb -0.385 5.5486 'International Tables Vol C Tables 4.2.6.8 and 6.1.1.4'

loop_
_geom_angle_atom_site_label_1
_geom_angle_atom_site_label_2
_geom_angle_atom_site_label_3
_geom_angle
_geom_angle_site_symmetry_1
_geom_angle_site_symmetry_3
_geom_angle_publ_flag
O11 Yb1 O21 129.65(6) . 2_656 ?
O11 Yb1 O21 127.47(6) . . ?
O21 Yb1 O21 77.31(6) 2_656 . ?
O11 Yb1 N2 102.88(7) . . ?
O21 Yb1 N2 125.53(6) 2_656 . ?
O21 Yb1 N2 81.80(6) . . ?
O11 Yb1 N1 84.46(7) . . ?
O21 Yb1 N1 97.38(6) 2_656 . ?
O21 Yb1 N1 142.77(6) . . ?
N2 Yb1 N1 71.45(7) . . ?
N1 C1 C2 110.6(2) . . ?
N1 C1 H1A 109.5 . . ?
C2 C1 H1A 109.5 . . ?
N1 C1 H1B 109.5 . . ?
C2 C1 H1B 109.5 . . ?
H1A C1 H1B 108.1 . . ?
C101 N1 C1 110.3(2) . . ?
C101 N1 C10 107.55(19) . . ?
C1 N1 C10 112.3(2) . . ?
C101 N1 Yb1 110.63(15) . . ?
C1 N1 Yb1 111.36(14) . . ?
C10 N1 Yb1 104.53(15) . . ?
N1 C101 H10A 109.5 . . ?
N1 C101 H10B 109.5 . . ?
H10A C101 H10B 109.5 . . ?
N1 C101 H10C 109.5 . . ?
H10A C101 H10C 109.5 . . ?
H10B C101 H10C 109.5 . . ?
N1 C10 C12 114.4(2) . . ?
N1 C10 H10D 108.7 . . ?
C12 C10 H10D 108.7 . . ?
N1 C10 H10E 108.7 . . ?
C12 C10 H10E 108.7 . . ?
H10D C10 H10E 107.6 . . ?
C11 O11 Yb1 121.38(16) . . ?
O11 C11 C12 120.0(2) . . ?
O11 C11 C16 122.2(2) . . ?
C12 C11 C16 117.8(2) . . ?
C13 C12 C11 121.9(3) . . ?
C13 C12 C10 117.6(3) . . ?
C11 C12 C10 120.4(2) . . ?
C14 C13 C12 121.4(3) . . ?
C14 C13 H13 119.3 . . ?
C12 C13 H13 119.3 . . ?
C13 C14 C15 116.8(2) . . ?
C13 C14 C141 119.8(2) . . ?
C15 C14 C141 123.4(2) . . ?
C142 C141 C144 108.0(2) . . ?
C142 C141 C14 110.0(2) . . ?
C144 C141 C14 112.7(2) . . ?
C142 C141 C143 108.7(2) . . ?
C144 C141 C143 108.6(2) . . ?
C14 C141 C143 108.8(2) . . ?
C141 C142 H14A 109.5 . . ?
C141 C142 H14B 109.5 . . ?
H14A C142 H14B 109.5 . . ?
C141 C142 H14C 109.5 . . ?
H14A C142 H14C 109.5 . . ?
H14B C142 H14C 109.5 . . ?
C141 C143 H14D 109.5 . . ?
C141 C143 H14E 109.5 . . ?
H14D C143 H14E 109.5 . . ?
C141 C143 H14F 109.5 . . ?
H14D C143 H14F 109.5 . . ?
H14E C143 H14F 109.5 . . ?
C141 C144 H14G 109.5 . . ?
C141 C144 H14H 109.5 . . ?
H14G C144 H14H 109.5 . . ?
C141 C144 H14I 109.5 . . ?
H14G C144 H14I 109.5 . . ?
H14H C144 H14I 109.5 . . ?
C16 C15 C14 123.4(3) . . ?
C16 C15 H15 118.3 . . ?
C14 C15 H15 118.3 . . ?
C15 C16 C11 118.6(2) . . ?
C15 C16 C161 120.3(2) . . ?
C11 C16 C161 121.1(2) . . ?
C162 C161 C164 107.3(2) . . ?
C162 C161 C163 107.3(2) . . ?
C164 C161 C163 110.0(2) . . ?
C162 C161 C16 112.7(2) . . ?
C164 C161 C16 110.5(2) . . ?
C163 C161 C16 109.1(2) . . ?
C161 C162 H16A 109.5 . . ?
C161 C162 H16B 109.5 . . ?
H16A C162 H16B 109.5 . . ?
C161 C162 H16C 109.5 . . ?
H16A C162 H16C 109.5 . . ?
H16B C162 H16C 109.5 . . ?
C161 C163 H16D 109.5 . . ?
C161 C163 H16E 109.5 . . ?
H16D C163 H16E 109.5 . . ?
C161 C163 H16F 109.5 . . ?
H16D C163 H16F 109.5 . . ?
H16E C163 H16F 109.5 . . ?
C161 C164 H16G 109.5 . . ?
C161 C164 H16H 109.5 . . ?
H16G C164 H16H 109.5 . . ?
C161 C164 H16I 109.5 . . ?
H16G C164 H16I 109.5 . . ?
H16H C164 H16I 109.5 . . ?
N2 C2 C1 112.4(2) . . ?
N2 C2 H2A 109.1 . . ?
C1 C2 H2A 109.1 . . ?
N2 C2 H2B 109.1 . . ?
C1 C2 H2B 109.1 . . ?
H2A C2 H2B 107.9 . . ?
C201 N2 C2 110.30(19) . . ?
C201 N2 C20 108.97(19) . . ?
C2 N2 C20 109.72(19) . . ?
C201 N2 Yb1 117.40(15) . . ?
C2 N2 Yb1 103.18(14) . . ?
C20 N2 Yb1 106.98(14) . . ?
N2 C201 H20A 109.5 . . ?
N2 C201 H20B 109.5 . . ?
H20A C201 H20B 109.5 . . ?
N2 C201 H20C 109.5 . . ?
H20A C201 H20C 109.5 . . ?
H20B C201 H20C 109.5 . . ?
N2 C20 C22 113.4(2) . . ?
N2 C20 H20D 108.9 . . ?
C22 C20 H20D 108.9 . . ?
N2 C20 H20E 108.9 . . ?
C22 C20 H20E 108.9 . . ?
H20D C20 H20E 107.7 . . ?
C21 O21 Yb1 143.88(14) . 2_656 ?
C21 O21 Yb1 113.11(13) . . ?
Yb1 O21 Yb1 102.10(6) 2_656 . ?
O21 C21 C22 118.5(2) . . ?
O21 C21 C26 122.7(2) . . ?
C22 C21 C26 118.8(2) . . ?
C23 C22 C21 120.6(2) . . ?
C23 C22 C20 120.0(2) . . ?
C21 C22 C20 119.4(2) . . ?
C24 C23 C22 121.9(2) . . ?
C24 C23 H23 119 . . ?
C22 C23 H23 119 . . ?
C23 C24 C25 116.4(2) . . ?
C23 C24 C241 123.3(2) . . ?
C25 C24 C241 120.2(2) . . ?
C243 C241 C244 108.5(3) . . ?
C243 C241 C24 111.3(2) . . ?
C244 C241 C24 108.3(2) . . ?
C243 C241 C242 106.9(3) . . ?
C244 C241 C242 110.3(3) . . ?
C24 C241 C242 111.5(3) . . ?
C241 C242 H24A 109.5 . . ?
C241 C242 H24B 109.5 . . ?
H24A C242 H24B 109.5 . . ?
C241 C242 H24C 109.5 . . ?
H24A C242 H24C 109.5 . . ?
H24B C242 H24C 109.5 . . ?
C241 C243 H24D 109.5 . . ?
C241 C243 H24E 109.5 . . ?
H24D C243 H24E 109.5 . . ?
C241 C243 H24F 109.5 . . ?
H24D C243 H24F 109.5 . . ?
H24E C243 H24F 109.5 . . ?
C241 C244 H24G 109.5 . . ?
C241 C244 H24H 109.5 . . ?
H24G C244 H24H 109.5 . . ?
C241 C244 H24I 109.5 . . ?
H24G C244 H24I 109.5 . . ?
H24H C244 H24I 109.5 . . ?
C26 C25 C24 124.6(2) . . ?
C26 C25 H25 117.7 . . ?
C24 C25 H25 117.7 . . ?
C25 C26 C21 117.6(2) . . ?
C25 C26 C261 120.1(2) . . ?
C21 C26 C261 122.3(2) . . ?
C264 C261 C263 106.7(2) . . ?
C264 C261 C26 110.6(2) . . ?
C263 C261 C26 112.6(2) . . ?
C264 C261 C262 109.5(2) . . ?
C263 C261 C262 107.0(2) . . ?
C26 C261 C262 110.3(2) . . ?
C261 C262 H26A 109.5 . . ?
C261 C262 H26B 109.5 . . ?
H26A C262 H26B 109.5 . . ?
C261 C262 H26C 109.5 . . ?
H26A C262 H26C 109.5 . . ?
H26B C262 H26C 109.5 . . ?
C261 C263 H26D 109.5 . . ?
C261 C263 H26E 109.5 . . ?
H26D C263 H26E 109.5 . . ?
C261 C263 H26F 109.5 . . ?
H26D C263 H26F 109.5 . . ?
H26E C263 H26F 109.5 . . ?
C261 C264 H26G 109.5 . . ?
C261 C264 H26H 109.5 . . ?
H26G C264 H26H 109.5 . . ?
C261 C264 H26I 109.5 . . ?
H26G C264 H26I 109.5 . . ?
H26H C264 H26I 109.5 . . ?
C02 C01 C06 118.1(4) . . ?
C02 C01 C07 120.7(3) . . ?
C06 C01 C07 121.2(3) . . ?
C03 C02 C01 120.7(4) . . ?
C03 C02 H02 119.7 . . ?
C01 C02 H02 119.7 . . ?
C02 C03 C04 121.3(4) . . ?
C02 C03 H03 119.3 . . ?
C04 C03 H03 119.3 . . ?
C03 C04 C05 118.3(4) . . ?
C03 C04 H04 120.9 . . ?
C05 C04 H04 120.9 . . ?
C06 C05 C04 119.8(4) . . ?
C06 C05 H05 120.1 . . ?
C04 C05 H05 120.1 . . ?
C05 C06 C01 121.8(4) . . ?
C05 C06 H06 119.1 . . ?
C01 C06 H06 119.1 . . ?
C01 C07 H07A 109.5 . . ?
C01 C07 H07B 109.5 . . ?
H07A C07 H07B 109.5 . . ?
C01 C07 H07C 109.5 . . ?
H07A C07 H07C 109.5 . . ?
H07B C07 H07C 109.5 . . ?

loop_
_geom_bond_atom_site_label_1
_geom_bond_atom_site_label_2
_geom_bond_distance
_geom_bond_site_symmetry_2
_geom_bond_publ_flag
Yb1 O11 2.2153(17) . ?
Yb1 O21 2.3143(16) 2_656 ?
Yb1 O21 2.3650(16) . ?
Yb1 N2 2.532(2) . ?
Yb1 N1 2.537(2) . ?
Yb1 Yb1 3.6393(2) 2_656 ?
C1 N1 1.484(3) . ?
C1 C2 1.517(3) . ?
C1 H1A 0.99 . ?
C1 H1B 0.99 . ?
N1 C101 1.473(3) . ?
N1 C10 1.498(3) . ?
C101 H10A 0.98 . ?
C101 H10B 0.98 . ?
C101 H10C 0.98 . ?
C10 C12 1.525(4) . ?
C10 H10D 0.99 . ?
C10 H10E 0.99 . ?
O11 C11 1.334(3) . ?
C11 C12 1.396(4) . ?
C11 C16 1.416(4) . ?
C12 C13 1.390(3) . ?
C13 C14 1.381(4) . ?
C13 H13 0.95 . ?
C14 C15 1.400(4) . ?
C14 C141 1.538(4) . ?
C141 C142 1.527(4) . ?
C141 C144 1.536(4) . ?
C141 C143 1.540(4) . ?
C142 H14A 0.98 . ?
C142 H14B 0.98 . ?
C142 H14C 0.98 . ?
C143 H14D 0.98 . ?
C143 H14E 0.98 . ?
C143 H14F 0.98 . ?
C144 H14G 0.98 . ?
C144 H14H 0.98 . ?
C144 H14I 0.98 . ?
C15 C16 1.398(4) . ?
C15 H15 0.95 . ?
C16 C161 1.545(4) . ?
C161 C162 1.528(4) . ?
C161 C164 1.532(4) . ?
C161 C163 1.540(4) . ?
C162 H16A 0.98 . ?
C162 H16B 0.98 . ?
C162 H16C 0.98 . ?
C163 H16D 0.98 . ?
C163 H16E 0.98 . ?
C163 H16F 0.98 . ?
C164 H16G 0.98 . ?
C164 H16H 0.98 . ?
C164 H16I 0.98 . ?
C2 N2 1.480(3) . ?
C2 H2A 0.99 . ?
C2 H2B 0.99 . ?
N2 C201 1.470(3) . ?
N2 C20 1.487(3) . ?
C201 H20A 0.98 . ?
C201 H20B 0.98 . ?
C201 H20C 0.98 . ?
C20 C22 1.503(3) . ?
C20 H20D 0.99 . ?
C20 H20E 0.99 . ?
O21 C21 1.351(3) . ?
O21 Yb1 2.3144(16) 2_656 ?
C21 C22 1.412(3) . ?
C21 C26 1.419(3) . ?
C22 C23 1.390(3) . ?
C23 C24 1.389(4) . ?
C23 H23 0.95 . ?
C24 C25 1.395(4) . ?
C24 C241 1.535(3) . ?
C241 C243 1.519(4) . ?
C241 C244 1.526(5) . ?
C241 C242 1.535(4) . ?
C242 H24A 0.98 . ?
C242 H24B 0.98 . ?
C242 H24C 0.98 . ?
C243 H24D 0.98 . ?
C243 H24E 0.98 . ?
C243 H24F 0.98 . ?
C244 H24G 0.98 . ?
C244 H24H 0.98 . ?
C244 H24I 0.98 . ?
C25 C26 1.392(3) . ?
C25 H25 0.95 . ?
C26 C261 1.540(4) . ?
C261 C264 1.534(3) . ?
C261 C263 1.536(4) . ?
C261 C262 1.542(4) . ?
C262 H26A 0.98 . ?
C262 H26B 0.98 . ?
C262 H26C 0.98 . ?
C263 H26D 0.98 . ?
C263 H26E 0.98 . ?
C263 H26F 0.98 . ?
C264 H26G 0.98 . ?
C264 H26H 0.98 . ?
C264 H26I 0.98 . ?
C01 C02 1.380(4) . ?
C01 C06 1.388(5) . ?
C01 C07 1.490(5) . ?
C02 C03 1.364(5) . ?
C02 H02 0.95 . ?
C03 C04 1.375(5) . ?
C03 H03 0.95 . ?
C04 C05 1.407(6) . ?
C04 H04 0.95 . ?
C05 C06 1.353(6) . ?
C05 H05 0.95 . ?
C06 H06 0.95 . ?
C07 H07A 0.98 . ?
C07 H07B 0.98 . ?
C07 H07C 0.98 . ?
